data_1010707
loop_
_publ_author_name
'Saur, E'

_publ_section_title
;
Ueber die Gitterkonstante von Alaunen mit schwerem und leichtem
Kristallwasser
;
_journal_coden_ASTM ZEKGAX
_journal_name_full
;
Zeitschrift fuer Kristallographie, Kristallgeometrie, Kristallphysik,
Kristallchemie (-144,1977)
;
_journal_page_first 523
_journal_page_last 525
_journal_volume 96
_journal_year 1937
_chemical_formula_structural 'K Al (S O4)2 (H2 O)12'
_chemical_formula_sum 'Al H24 K O20 S2'
_chemical_name_systematic 'Potassium aluminium sulfate dodecahydrate'
_cod_original_formula_sum 'H24 Al K O20 S2'
_cod_database_code 1010707

loop_
_atom_site_label
_atom_site_fract_x
_atom_site_fract_y
_atom_site_fract_z
? ? ? ?
